data_4089479
loop_
_publ_author_name
'Ray, Matthew J.'
'Slawin, Alexandra M. Z.'
'B\"uhl, Michael'
'Kilian, Petr'

_publ_section_title
;
 peri-Substituted Phosphino-Phosphonium Salts: Synthesis and Reactivity
;
_journal_issue 12
_journal_name_full Organometallics
_journal_page_first 3481
_journal_paper_doi 10.1021/om400259h
_journal_volume 32
_journal_year 2013
_chemical_absolute_configuration ad
_chemical_formula_moiety 'C24 H28 Cl2 P2 Pt'
_chemical_formula_sum 'C24 H28 Cl2 P2 Pt'
_chemical_formula_weight 644.43
_space_group_IT_number 19
_space_group_name_Hall 'P 2ac 2ab'
_space_group_name_H-M_alt 'P 21 21 21'
_symmetry_cell_setting orthorhombic
_symmetry_Int_Tables_number 19
_symmetry_space_group_name_Hall 'P 2ac 2ab'
_symmetry_space_group_name_H-M 'P 21 21 21'
_atom_sites_solution_hydrogens geom
_atom_sites_solution_primary direct
_atom_sites_solution_secondary difmap
_cell_angle_alpha 90.0000
_cell_angle_beta 90.0000
_cell_angle_gamma 90.0000
_cell_formula_units_Z 4
_cell_length_a 11.991(3)
_cell_length_b 13.327(3)
_cell_length_c 14.827(3)
_cell_measurement_reflns_used 9299
_cell_measurement_temperature 93
_cell_measurement_theta_max 25.35
_cell_measurement_theta_min 2.06
_cell_volume 2369.4(9)
_computing_cell_refinement 'CrystalClear-SM Expert 2.0 rc13'
_computing_data_collection 'CrystalClear-SM Expert 2.0 rc13 (Rigaku, 2009)'
_computing_data_reduction 'CrystalClear-SM Expert 2.0 rc13'
_computing_molecular_graphics 'CrystalStructure 4.0'
_computing_publication_material 'CrystalStructure 4.0 (Rigaku, 2010)'
_computing_structure_refinement 'SHELXL97 (Sheldrick, 2008)'
_computing_structure_solution 'DIRDIF99-PATTY (Gould, et al., 1999)'
_diffrn_ambient_temperature 93
_diffrn_detector_area_resol_mean 14.629
_diffrn_measured_fraction_theta_full 0.999
_diffrn_measured_fraction_theta_max 0.998
_diffrn_measurement_device_type 'Rigaku Mercury70'
_diffrn_measurement_method \w
_diffrn_radiation_type 'Mo K\a'
_diffrn_radiation_wavelength 0.71075
_diffrn_reflns_av_R_equivalents 0.0420
_diffrn_reflns_limit_h_max 14
_diffrn_reflns_limit_h_min -13
_diffrn_reflns_limit_k_max 16
_diffrn_reflns_limit_k_min -13
_diffrn_reflns_limit_l_max 17
_diffrn_reflns_limit_l_min -14
_diffrn_reflns_number 14843
_diffrn_reflns_theta_full 25.00
_diffrn_reflns_theta_max 25.34
_diffrn_standards_number 0
_exptl_absorpt_coefficient_mu 6.268
_exptl_absorpt_correction_T_max 0.882
_exptl_absorpt_correction_T_min 0.637
_exptl_absorpt_correction_type multi-scan
_exptl_absorpt_process_details 'REQAB (Rigaku, 1998)'
_exptl_crystal_colour colorless
_exptl_crystal_density_diffrn 1.806
_exptl_crystal_density_method 'not measured'
_exptl_crystal_description prism
_exptl_crystal_F_000 1256.00
_exptl_crystal_size_max 0.100
_exptl_crystal_size_mid 0.020
_exptl_crystal_size_min 0.020
_refine_diff_density_max 1.350
_refine_diff_density_min -1.160
_refine_ls_abs_structure_details 'Flack, H. D. (1983), Acta Cryst. A39, 876-881.  1857 Friedel Pairs'
_refine_ls_abs_structure_Flack -0.004(6)
_refine_ls_extinction_method none
_refine_ls_goodness_of_fit_ref 1.000
_refine_ls_hydrogen_treatment mixed
_refine_ls_number_parameters 265
_refine_ls_number_reflns 4307
_refine_ls_number_restraints 1
_refine_ls_R_factor_gt 0.0289
_refine_ls_shift/su_max 0.001
_refine_ls_structure_factor_coef Fsqd
_refine_ls_weighting_details 'w = 1/[\s^2^(Fo^2^)+(0.0023P)^2^+0.0000P] where P=(Fo^2^+2Fc^2^)/3'
_refine_ls_weighting_scheme calc
_refine_ls_wR_factor_ref 0.0409
_reflns_number_gt 4133
_reflns_number_total 4307
_reflns_threshold_expression F^2^>2.0\s(F^2^)
_cod_data_source_file om400259h_si_001.cif
_cod_data_source_block 8
_cod_original_cell_volume 2369.4(8)
_cod_database_code 4089479

loop_
_symmetry_equiv_pos_site_id
_symmetry_equiv_pos_as_xyz
1 +X,+Y,+Z
2 1/2+X,1/2-Y,-Z
3 -X,1/2+Y,1/2-Z
4 1/2-X,-Y,1/2+Z

loop_
_atom_site_label
_atom_site_type_symbol
_atom_site_fract_x
_atom_site_fract_y
_atom_site_fract_z
_atom_site_U_iso_or_equiv
_atom_site_adp_type
_atom_site_occupancy
_atom_site_symmetry_multiplicity
_atom_site_calc_flag
_atom_site_refinement_flags
Pt1 Pt 0.349566(16) 0.934322(14) 0.654504(12) 0.01645(6) Uani 1.0 4 d .
Cl1 Cl 0.29102(11) 0.93795(12) 0.80676(7) 0.0252(3) Uani 1.0 4 d .
Cl2 Cl 0.28026(11) 1.10003(8) 0.63917(8) 0.0224(3) Uani 1.0 4 d .
P1 P 0.38525(11) 0.94633(10) 0.50932(8) 0.0186(3) Uani 1.0 4 d .
P9 P 0.42252(12) 0.78009(10) 0.66994(9) 0.0179(4) Uani 1.0 4 d .
C1 C 0.4051(5) 0.8353(4) 0.4421(3) 0.0173(12) Uani 1.0 4 d .
C2 C 0.3901(4) 0.8481(4) 0.3505(4) 0.0192(12) Uani 1.0 4 d .
C3 C 0.4087(5) 0.7712(4) 0.2869(4) 0.0230(14) Uani 1.0 4 d .
C4 C 0.4433(5) 0.6795(4) 0.3178(3) 0.0176(13) Uani 1.0 4 d .
C5 C 0.4585(4) 0.6654(4) 0.4104(4) 0.0157(12) Uani 1.0 4 d .
C6 C 0.4990(4) 0.5686(4) 0.4281(3) 0.0157(11) Uani 1.0 4 d .
C7 C 0.5273(5) 0.5444(4) 0.5148(4) 0.0210(13) Uani 1.0 4 d .
C8 C 0.5069(5) 0.6154(4) 0.5838(4) 0.0227(13) Uani 1.0 4 d .
C9 C 0.4589(5) 0.7094(4) 0.5690(4) 0.0181(12) Uani 1.0 4 d .
C10 C 0.4396(4) 0.7400(4) 0.4770(3) 0.0159(12) Uani 1.0 4 d .
C11 C 0.4744(5) 0.5847(4) 0.2670(3) 0.0222(14) Uani 1.0 4 d .
C12 C 0.5036(5) 0.5086(4) 0.3414(4) 0.0236(13) Uani 1.0 4 d .
C13 C 0.5009(6) 1.0304(4) 0.4861(4) 0.0270(15) Uani 1.0 4 d .
C14 C 0.6092(5) 0.9949(5) 0.4849(4) 0.0315(16) Uani 1.0 4 d .
C15 C 0.6981(6) 1.0618(6) 0.4736(4) 0.0497(18) Uani 1.0 4 d .
C16 C 0.6760(8) 1.1627(6) 0.4627(5) 0.060(3) Uani 1.0 4 d .
C17 C 0.5674(8) 1.1981(5) 0.4612(4) 0.053(3) Uani 1.0 4 d .
C18 C 0.4804(7) 1.1321(5) 0.4726(4) 0.041(2) Uani 1.0 4 d .
C19 C 0.5521(5) 0.7799(4) 0.7351(4) 0.0254(14) Uani 1.0 4 d .
C20 C 0.6429(5) 0.8340(5) 0.6820(4) 0.0427(16) Uani 1.0 4 d .
C21 C 0.5398(5) 0.8245(4) 0.8294(4) 0.0372(16) Uani 1.0 4 d .
C22 C 0.3198(5) 0.7028(4) 0.7308(4) 0.0266(15) Uani 1.0 4 d .
C23 C 0.2158(5) 0.6920(5) 0.6724(5) 0.0474(18) Uani 1.0 4 d .
C24 C 0.3579(6) 0.6007(4) 0.7655(4) 0.0415(17) Uani 1.0 4 d .
H1A H 0.307(3) 0.999(3) 0.471(3) 0.0223 Uiso 1.0 4 d .
H2 H 0.3660 0.9118 0.3293 0.0230 Uiso 1.0 4 calc R
H3 H 0.3976 0.7827 0.2243 0.0276 Uiso 1.0 4 calc R
H7 H 0.5601 0.4813 0.5283 0.0252 Uiso 1.0 4 calc R
H8 H 0.5272 0.5981 0.6438 0.0272 Uiso 1.0 4 calc R
H11A H 0.5393 0.5966 0.2271 0.0267 Uiso 1.0 4 calc R
H11B H 0.4111 0.5606 0.2301 0.0267 Uiso 1.0 4 calc R
H12A H 0.4488 0.4530 0.3426 0.0283 Uiso 1.0 4 calc R
H12B H 0.5790 0.4803 0.3319 0.0283 Uiso 1.0 4 calc R
H14 H 0.6233 0.9251 0.4917 0.0378 Uiso 1.0 4 calc R
H15 H 0.7728 1.0380 0.4734 0.0597 Uiso 1.0 4 calc R
H16 H 0.7362 1.2085 0.4563 0.0723 Uiso 1.0 4 calc R
H17 H 0.5531 1.2676 0.4523 0.0640 Uiso 1.0 4 calc R
H18 H 0.4058 1.1561 0.4713 0.0497 Uiso 1.0 4 calc R
H19 H 0.5760 0.7084 0.7423 0.0305 Uiso 1.0 4 calc R
H20A H 0.7142 0.8277 0.7138 0.0513 Uiso 1.0 4 calc R
H20B H 0.6235 0.9051 0.6761 0.0513 Uiso 1.0 4 calc R
H20C H 0.6494 0.8040 0.6219 0.0513 Uiso 1.0 4 calc R
H21A H 0.5194 0.8955 0.8246 0.0446 Uiso 1.0 4 calc R
H21B H 0.6107 0.8183 0.8619 0.0446 Uiso 1.0 4 calc R
H21C H 0.4815 0.7883 0.8624 0.0446 Uiso 1.0 4 calc R
H22 H 0.2970 0.7425 0.7851 0.0319 Uiso 1.0 4 calc R
H23A H 0.1554 0.6628 0.7084 0.0569 Uiso 1.0 4 calc R
H23B H 0.2322 0.6482 0.6211 0.0569 Uiso 1.0 4 calc R
H23C H 0.1930 0.7582 0.6504 0.0569 Uiso 1.0 4 calc R
H24A H 0.3747 0.5567 0.7143 0.0498 Uiso 1.0 4 calc R
H24B H 0.2986 0.5707 0.8021 0.0498 Uiso 1.0 4 calc R
H24C H 0.4250 0.6091 0.8025 0.0498 Uiso 1.0 4 calc R

loop_
_atom_site_aniso_label
_atom_site_aniso_U_11
_atom_site_aniso_U_22
_atom_site_aniso_U_33
_atom_site_aniso_U_12
_atom_site_aniso_U_13
_atom_site_aniso_U_23
Pt1 0.01619(11) 0.01540(10) 0.01777(9) 0.00224(10) 0.00044(9) -0.00168(10)
Cl1 0.0309(8) 0.0258(8) 0.0188(6) 0.0075(8) 0.0038(6) -0.0036(7)
Cl2 0.0225(8) 0.0152(7) 0.0296(8) 0.0040(6) 0.0046(6) -0.0010(6)
P1 0.0236(9) 0.0152(8) 0.0170(6) 0.0039(7) 0.0009(6) -0.0007(7)
P9 0.0192(9) 0.0172(8) 0.0172(7) 0.0023(6) -0.0005(7) -0.0007(7)
C1 0.019(4) 0.013(3) 0.020(3) 0.001(3) 0.003(3) -0.003(3)
C2 0.019(4) 0.019(3) 0.020(3) 0.001(2) 0.002(3) 0.007(3)
C3 0.024(4) 0.026(4) 0.019(3) -0.001(3) 0.003(3) 0.001(3)
C4 0.014(4) 0.018(3) 0.020(3) -0.003(3) -0.003(3) -0.002(3)
C5 0.008(3) 0.016(3) 0.023(3) 0.001(3) 0.002(3) -0.002(3)
C6 0.016(3) 0.009(3) 0.021(3) 0.006(3) 0.002(2) 0.001(3)
C7 0.026(4) 0.009(3) 0.028(3) 0.011(3) 0.004(3) 0.004(3)
C8 0.028(4) 0.022(4) 0.018(3) 0.004(3) 0.003(3) 0.007(3)
C9 0.016(4) 0.015(3) 0.024(3) 0.006(3) 0.002(3) -0.000(3)
C10 0.013(4) 0.018(3) 0.016(3) -0.002(3) 0.001(3) -0.003(3)
C11 0.023(4) 0.023(4) 0.020(3) 0.001(3) 0.006(3) -0.003(3)
C12 0.023(4) 0.026(3) 0.021(3) -0.007(3) 0.002(3) -0.002(3)
C13 0.041(5) 0.021(4) 0.019(3) -0.007(3) 0.010(3) -0.010(3)
C14 0.036(5) 0.028(4) 0.030(4) -0.008(3) 0.010(3) -0.012(3)
C15 0.047(5) 0.062(5) 0.040(4) -0.025(5) 0.019(3) -0.010(5)
C16 0.091(8) 0.045(5) 0.045(4) -0.041(5) 0.040(5) -0.020(4)
C17 0.098(7) 0.029(4) 0.033(4) -0.016(5) 0.042(5) -0.007(4)
C18 0.084(7) 0.021(4) 0.019(4) -0.005(4) 0.021(4) 0.001(3)
C19 0.031(4) 0.021(4) 0.024(3) 0.007(3) -0.008(3) 0.003(3)
C20 0.019(4) 0.046(4) 0.063(5) -0.002(4) -0.007(4) -0.015(4)
C21 0.040(4) 0.037(4) 0.035(4) 0.013(3) -0.016(3) 0.006(4)
C22 0.030(4) 0.019(3) 0.030(3) 0.002(3) 0.009(3) 0.002(3)
C23 0.025(4) 0.046(4) 0.071(5) -0.004(3) 0.002(4) 0.003(4)
C24 0.052(5) 0.038(4) 0.034(3) 0.004(4) 0.015(4) 0.010(3)

loop_
_atom_type_symbol
_atom_type_description
_atom_type_scat_dispersion_real
_atom_type_scat_dispersion_imag
_atom_type_scat_source
C C 0.0033 0.0016
;
International Tables for Crystallography
(1992, Vol. C, Tables 4.2.6.8 and 6.1.1.4)
;
H H 0.0000 0.0000
;
International Tables for Crystallography
(1992, Vol. C, Table 6.1.1.4)
;
Cl Cl 0.1484 0.1585
;
International Tables for Crystallography
(1992, Vol. C, Tables 4.2.6.8 and 6.1.1.4)
;
P P 0.1023 0.0942
;
International Tables for Crystallography
(1992, Vol. C, Tables 4.2.6.8 and 6.1.1.4)
;
Pt Pt -1.7033 8.3905
;
International Tables for Crystallography
(1992, Vol. C, Tables 4.2.6.8 and 6.1.1.4)
;

loop_
_geom_angle_atom_site_label_1
_geom_angle_atom_site_label_2
_geom_angle_atom_site_label_3
_geom_angle
_geom_angle_publ_flag
Cl1 Pt1 Cl2 88.19(5) yes
Cl1 Pt1 P1 171.95(5) yes
Cl1 Pt1 P9 92.12(6) yes
Cl2 Pt1 P1 84.64(5) yes
Cl2 Pt1 P9 177.55(5) yes
P1 Pt1 P9 95.19(5) yes
Pt1 P1 C1 120.53(17) yes
Pt1 P1 C13 112.27(17) yes
C1 P1 C13 107.5(3) yes
Pt1 P9 C9 118.87(17) yes
Pt1 P9 C19 112.71(18) yes
Pt1 P9 C22 107.53(18) yes
C9 P9 C19 103.3(3) yes
C9 P9 C22 105.9(3) yes
C19 P9 C22 107.9(3) yes
P1 C1 C2 115.2(4) yes
P1 C1 C10 124.5(4) yes
C2 C1 C10 120.2(5) yes
C1 C2 C3 123.2(5) yes
C2 C3 C4 118.1(5) yes
C3 C4 C5 119.3(5) yes
C3 C4 C11 130.6(5) yes
C5 C4 C11 110.1(5) yes
C4 C5 C6 110.7(5) yes
C4 C5 C10 124.6(5) yes
C6 C5 C10 124.7(5) yes
C5 C6 C7 118.6(5) yes
C5 C6 C12 109.8(4) yes
C7 C6 C12 131.6(5) yes
C6 C7 C8 118.6(5) yes
C7 C8 C9 123.9(5) yes
P9 C9 C8 115.7(4) yes
P9 C9 C10 126.4(4) yes
C8 C9 C10 117.9(5) yes
C1 C10 C5 114.5(4) yes
C1 C10 C9 129.7(5) yes
C5 C10 C9 115.8(5) yes
C4 C11 C12 104.4(4) yes
C6 C12 C11 104.6(4) yes
P1 C13 C14 120.6(4) yes
P1 C13 C18 119.5(6) yes
C14 C13 C18 119.9(6) yes
C13 C14 C15 119.9(6) yes
C14 C15 C16 119.2(7) yes
C15 C16 C17 121.0(7) yes
C16 C17 C18 119.5(7) yes
C13 C18 C17 120.4(7) yes
P9 C19 C20 109.5(4) yes
P9 C19 C21 113.7(4) yes
C20 C19 C21 111.0(5) yes
P9 C22 C23 108.7(4) yes
P9 C22 C24 117.6(4) yes
C23 C22 C24 110.6(5) yes
Pt1 P1 H1A 109.3(16) no
C1 P1 H1A 107.1(16) no
C13 P1 H1A 97.6(15) no
C1 C2 H2 118.409 no
C3 C2 H2 118.398 no
C2 C3 H3 120.937 no
C4 C3 H3 120.930 no
C6 C7 H7 120.690 no
C8 C7 H7 120.700 no
C7 C8 H8 118.057 no
C9 C8 H8 118.047 no
C4 C11 H11A 110.869 no
C4 C11 H11B 110.868 no
C12 C11 H11A 110.872 no
C12 C11 H11B 110.874 no
H11A C11 H11B 108.924 no
C6 C12 H12A 110.829 no
C6 C12 H12B 110.827 no
C11 C12 H12A 110.829 no
C11 C12 H12B 110.831 no
H12A C12 H12B 108.884 no
C13 C14 H14 120.044 no
C15 C14 H14 120.047 no
C14 C15 H15 120.381 no
C16 C15 H15 120.380 no
C15 C16 H16 119.512 no
C17 C16 H16 119.522 no
C16 C17 H17 120.222 no
C18 C17 H17 120.235 no
C13 C18 H18 119.787 no
C17 C18 H18 119.781 no
P9 C19 H19 107.499 no
C20 C19 H19 107.501 no
C21 C19 H19 107.499 no
C19 C20 H20A 109.478 no
C19 C20 H20B 109.479 no
C19 C20 H20C 109.470 no
H20A C20 H20B 109.468 no
H20A C20 H20C 109.472 no
H20B C20 H20C 109.461 no
C19 C21 H21A 109.474 no
C19 C21 H21B 109.473 no
C19 C21 H21C 109.473 no
H21A C21 H21B 109.469 no
H21A C21 H21C 109.473 no
H21B C21 H21C 109.465 no
P9 C22 H22 106.374 no
C23 C22 H22 106.386 no
C24 C22 H22 106.388 no
C22 C23 H23A 109.467 no
C22 C23 H23B 109.471 no
C22 C23 H23C 109.475 no
H23A C23 H23B 109.474 no
H23A C23 H23C 109.469 no
H23B C23 H23C 109.473 no
C22 C24 H24A 109.471 no
C22 C24 H24B 109.473 no
C22 C24 H24C 109.475 no
H24A C24 H24B 109.473 no
H24A C24 H24C 109.464 no
H24B C24 H24C 109.471 no

loop_
_geom_bond_atom_site_label_1
_geom_bond_atom_site_label_2
_geom_bond_distance
_geom_bond_publ_flag
Pt1 Cl1 2.3646(12) yes
Pt1 Cl2 2.3705(12) yes
Pt1 P1 2.2006(13) yes
Pt1 P9 2.2455(15) yes
P1 C1 1.800(5) yes
P1 C13 1.816(6) yes
P9 C9 1.821(5) yes
P9 C19 1.830(6) yes
P9 C22 1.842(6) yes
C1 C2 1.379(7) yes
C1 C10 1.433(7) yes
C2 C3 1.411(7) yes
C3 C4 1.370(8) yes
C4 C5 1.397(7) yes
C4 C11 1.518(8) yes
C5 C6 1.403(8) yes
C5 C10 1.420(7) yes
C6 C7 1.368(7) yes
C6 C12 1.515(7) yes
C7 C8 1.415(7) yes
C8 C9 1.397(7) yes
C9 C10 1.441(7) yes
C11 C12 1.538(7) yes
C13 C14 1.383(9) yes
C13 C18 1.392(8) yes
C14 C15 1.400(9) yes
C15 C16 1.380(11) yes
C16 C17 1.386(13) yes
C17 C18 1.375(11) yes
C19 C20 1.525(8) yes
C19 C21 1.527(8) yes
C22 C23 1.525(9) yes
C22 C24 1.525(8) yes
P1 H1A 1.30(4) no
C2 H2 0.950 no
C3 H3 0.950 no
C7 H7 0.950 no
C8 H8 0.950 no
C11 H11A 0.990 no
C11 H11B 0.990 no
C12 H12A 0.990 no
C12 H12B 0.990 no
C14 H14 0.950 no
C15 H15 0.950 no
C16 H16 0.950 no
C17 H17 0.950 no
C18 H18 0.950 no
C19 H19 1.000 no
C20 H20A 0.980 no
C20 H20B 0.980 no
C20 H20C 0.980 no
C21 H21A 0.980 no
C21 H21B 0.980 no
C21 H21C 0.980 no
C22 H22 1.000 no
C23 H23A 0.980 no
C23 H23B 0.980 no
C23 H23C 0.980 no
C24 H24A 0.980 no
C24 H24B 0.980 no
C24 H24C 0.980 no

loop_
_geom_contact_atom_site_label_1
_geom_contact_atom_site_label_2
_geom_contact_distance
_geom_contact_publ_flag
_geom_contact_site_symmetry_2
Cl1 C21 3.362(7) no .
Cl1 C22 3.347(6) no .
Cl2 C18 3.470(7) no .
P1 C9 3.396(5) no .
P9 C1 3.464(5) no .
C1 C4 2.813(7) no .
C1 C14 3.304(8) no .
C2 C5 2.719(7) no .
C2 C13 3.422(8) no .
C3 C6 3.584(7) no .
C3 C10 2.874(7) no .
C4 C7 3.575(7) no .
C5 C8 2.718(7) no .
C6 C9 2.849(7) no .
C7 C10 2.866(7) no .
C8 C19 3.183(8) no .
C8 C22 3.338(8) no .
C8 C24 3.239(8) no .
C9 C20 3.230(8) no .
C9 C23 3.302(8) no .
C9 C24 3.472(8) no .
C13 C16 2.763(10) no .
C14 C17 2.777(9) no .
C15 C18 2.774(10) no .
C19 C24 3.366(8) no .
C21 C22 3.424(8) no .
Cl2 C3 3.588(6) no 4_575
C3 Cl2 3.588(6) no 4_574
C3 C20 3.513(8) no 2_466
C20 C3 3.513(8) no 2_566
Pt1 H20B 3.3232 no .
Pt1 H21A 3.2834 no .
Pt1 H22 3.2684 no .
Pt1 H23C 3.0063 no .
Cl1 H21A 2.8094 no .
Cl1 H21C 3.1422 no .
Cl1 H22 2.6261 no .
Cl1 H23C 3.5350 no .
Cl2 H1A 2.86(4) no .
Cl2 H18 3.0037 no .
P1 H2 2.7179 no .
P1 H14 2.8806 no .
P1 H18 2.8626 no .
P9 H8 2.7580 no .
P9 H20B 2.9313 no .
P9 H20C 2.8306 no .
P9 H21A 2.9962 no .
P9 H21C 2.9413 no .
P9 H23B 2.9705 no .
P9 H23C 2.7834 no .
P9 H24A 3.1020 no .
P9 H24C 3.0099 no .
C1 H3 3.3054 no .
C1 H14 2.9702 no .
C2 H1A 2.86(4) no .
C3 H11A 2.9409 no .
C3 H11B 2.9306 no .
C4 H2 3.2359 no .
C4 H12A 3.0414 no .
C4 H12B 3.1201 no .
C5 H3 3.2551 no .
C5 H7 3.2498 no .
C5 H11A 3.0273 no .
C5 H11B 3.0692 no .
C5 H12A 3.0056 no .
C5 H12B 3.0862 no .
C6 H8 3.2395 no .
C6 H11A 3.0423 no .
C6 H11B 3.1207 no .
C7 H12A 2.9812 no .
C7 H12B 2.9100 no .
C7 H24A 3.4831 no .
C8 H19 2.7827 no .
C8 H20C 3.0907 no .
C8 H23B 3.3689 no .
C8 H24A 2.6216 no .
C8 H24C 3.3893 no .
C9 H7 3.3290 no .
C9 H19 2.9279 no .
C9 H20C 2.7246 no .
C9 H23B 2.9412 no .
C9 H23C 3.4708 no .
C9 H24A 3.1310 no .
C10 H2 3.2893 no .
C10 H8 3.2843 no .
C10 H14 3.3146 no .
C10 H20C 3.4158 no .
C10 H23B 3.4994 no .
C11 H3 2.8660 no .
C12 H7 2.8765 no .
C13 H2 3.2434 no .
C13 H15 3.2672 no .
C13 H17 3.2602 no .
C13 H20B 3.5902 no .
C14 H16 3.2562 no .
C14 H18 3.2571 no .
C14 H20B 3.0826 no .
C14 H20C 3.2914 no .
C15 H17 3.2624 no .
C16 H14 3.2566 no .
C16 H18 3.2439 no .
C17 H15 3.2642 no .
C18 H1A 2.73(4) no .
C18 H14 3.2599 no .
C18 H16 3.2405 no .
C19 H8 2.7915 no .
C19 H22 3.1869 no .
C19 H24C 2.9159 no .
C20 H8 3.4829 no .
C20 H14 3.0812 no .
C20 H21A 2.7085 no .
C20 H21B 2.7028 no .
C20 H21C 3.3569 no .
C21 H20A 2.7037 no .
C21 H20B 2.7069 no .
C21 H20C 3.3572 no .
C21 H22 3.1795 no .
C21 H24C 3.2088 no .
C22 H8 3.1298 no .
C22 H19 3.0772 no .
C22 H21C 2.9763 no .
C23 H24A 2.6954 no .
C23 H24B 2.7013 no .
C23 H24C 3.3522 no .
C24 H8 2.7164 no .
C24 H19 3.0027 no .
C24 H21C 3.2411 no .
C24 H23A 2.7019 no .
C24 H23B 2.6947 no .
C24 H23C 3.3522 no .
H1A H2 2.4965 no .
H1A H18 2.4042 no .
H2 H3 2.3514 no .
H3 H11A 3.0063 no .
H3 H11B 2.9661 no .
H7 H8 2.3471 no .
H7 H12A 3.0833 no .
H7 H12B 2.9222 no .
H8 H19 2.1536 no .
H8 H20C 3.1275 no .
H8 H24A 2.1776 no .
H8 H24C 2.6570 no .
H11A H12A 2.7880 no .
H11A H12B 2.2453 no .
H11B H12A 2.2452 no .
H11B H12B 2.7336 no .
H14 H15 2.3557 no .
H14 H20B 2.7478 no .
H14 H20C 2.5364 no .
H15 H16 2.3285 no .
H16 H17 2.3324 no .
H17 H18 2.3249 no .
H19 H20A 2.3343 no .
H19 H20B 2.8560 no .
H19 H20C 2.3627 no .
H19 H21A 2.8574 no .
H19 H21B 2.3370 no .
H19 H21C 2.3634 no .
H19 H22 3.4351 no .
H19 H24A 3.1759 no .
H19 H24C 2.4138 no .
H20A H21A 2.9948 no .
H20A H21B 2.5244 no .
H20A H21C 3.5931 no .
H20B H21A 2.5340 no .
H20B H21B 2.9911 no .
H20B H21C 3.5982 no .
H20C H21A 3.5992 no .
H20C H21B 3.5934 no .
H21A H22 3.4090 no .
H21C H22 2.5656 no .
H21C H24C 2.6364 no .
H22 H23A 2.3025 no .
H22 H23B 2.8447 no .
H22 H23C 2.3638 no .
H22 H24A 2.8449 no .
H22 H24B 2.3031 no .
H22 H24C 2.3634 no .
H23A H24A 2.9861 no .
H23A H24B 2.5269 no .
H23A H24C 3.5937 no .
H23B H24A 2.5128 no .
H23B H24B 2.9842 no .
H23B H24C 3.5855 no .
H23C H24A 3.5858 no .
H23C H24B 3.5936 no .
Pt1 H12B 3.4441 no 2_466
Cl1 H1A 2.83(4) no 4_575
Cl1 H2 2.7689 no 4_575
Cl1 H7 3.0820 no 3_656
Cl1 H8 3.1380 no 3_656
Cl1 H11A 3.0945 no 2_466
Cl1 H12B 3.4460 no 2_466
Cl2 H2 3.3241 no 4_575
Cl2 H3 2.9297 no 4_575
Cl2 H12B 2.6751 no 2_466
Cl2 H16 2.9649 no 2_476
Cl2 H17 3.5172 no 2_476
Cl2 H19 2.8547 no 3_656
Cl2 H21B 3.1892 no 3_656
C2 H12B 3.2489 no 3_655
C2 H20A 3.2935 no 2_466
C2 H20C 3.5498 no 2_466
C2 H23A 3.3025 no 2_566
C3 H12A 3.5316 no 3_655
C3 H12B 3.2995 no 3_655
C3 H17 3.5751 no 3_645
C3 H20A 2.6793 no 2_466
C3 H20C 3.5358 no 2_466
C3 H23A 3.0869 no 2_566
C3 H23C 3.5547 no 2_566
C4 H20A 2.7893 no 2_466
C4 H23A 3.3222 no 2_566
C4 H23C 3.1417 no 2_566
C5 H20A 3.4622 no 2_466
C5 H23C 3.1228 no 2_566
C6 H15 3.3920 no 2_466
C6 H23C 3.4774 no 2_566
C7 H1A 3.42(3) no 2_566
C7 H15 3.2484 no 2_466
C7 H21A 3.1498 no 3_646
C8 H15 3.5749 no 2_466
C8 H21A 3.2453 no 3_646
C10 H23C 3.5771 no 2_566
C11 H2 3.3184 no 3_645
C11 H20A 3.3444 no 2_466
C11 H23C 3.5703 no 2_566
C12 H2 3.2435 no 3_645
C12 H3 3.3786 no 3_645
C12 H23A 3.5692 no 4_564
C13 H11A 3.3169 no 3_655
C13 H11B 3.3984 no 3_655
C13 H24C 3.4222 no 3_656
C14 H11B 3.3145 no 3_655
C14 H23A 3.5958 no 2_566
C14 H23B 2.8767 no 2_566
C14 H24B 3.4952 no 3_656
C14 H24C 3.5246 no 3_656
C15 H11B 3.2918 no 3_655
C15 H21B 3.2483 no 4_674
C15 H23B 3.1567 no 2_566
C15 H24B 3.3282 no 3_656
C16 H3 3.3206 no 3_655
C16 H11B 3.3346 no 3_655
C16 H21B 2.9733 no 4_674
C17 H3 3.0011 no 3_655
C17 H11A 3.3553 no 3_655
C17 H11B 3.3868 no 3_655
C17 H21C 2.9382 no 3_656
C18 H11A 3.0077 no 3_655
C18 H11B 3.4110 no 3_655
C18 H21C 3.2447 no 3_656
C18 H24C 3.5354 no 3_656
C20 H24A 3.3494 no 3_656
C20 H24B 3.2399 no 3_656
C21 H7 3.2009 no 3_656
C21 H15 3.5999 no 4_675
C21 H16 3.3083 no 4_675
C21 H17 3.5063 no 3_646
C21 H24A 3.3243 no 3_656
C23 H14 3.0969 no 2_466
C24 H20B 2.7551 no 3_646
C24 H21A 3.3806 no 3_646
H1A Cl1 2.83(4) no 4_574
H1A C7 3.42(3) no 2_466
H1A H7 2.9787 no 2_466
H2 Cl1 2.7689 no 4_574
H2 Cl2 3.3241 no 4_574
H2 C11 3.3184 no 3_655
H2 C12 3.2435 no 3_655
H2 H11A 2.8386 no 3_655
H2 H11B 3.4428 no 3_655
H2 H12A 3.4252 no 3_655
H2 H12B 2.6422 no 3_655
H3 Cl2 2.9297 no 4_574
H3 C12 3.3786 no 3_655
H3 C16 3.3206 no 3_645
H3 C17 3.0011 no 3_645
H3 H12A 3.0863 no 3_655
H3 H12B 2.7762 no 3_655
H3 H16 3.2736 no 3_645
H3 H17 2.6908 no 3_645
H3 H20A 2.8006 no 2_466
H3 H23A 3.3289 no 2_566
H7 Cl1 3.0820 no 3_646
H7 C21 3.2009 no 3_646
H7 H1A 2.9787 no 2_566
H7 H15 3.4543 no 2_466
H7 H17 3.0645 no 1_545
H7 H21A 2.6394 no 3_646
H7 H21B 3.3998 no 3_646
H7 H21C 3.0802 no 3_646
H8 Cl1 3.1380 no 3_646
H8 H21A 2.7967 no 3_646
H11A Cl1 3.0945 no 2_566
H11A C13 3.3169 no 3_645
H11A C17 3.3553 no 3_645
H11A C18 3.0077 no 3_645
H11A H2 2.8386 no 3_645
H11A H18 3.1165 no 3_645
H11A H23C 3.2306 no 2_566
H11B C13 3.3984 no 3_645
H11B C14 3.3145 no 3_645
H11B C15 3.2918 no 3_645
H11B C16 3.3346 no 3_645
H11B C17 3.3868 no 3_645
H11B C18 3.4110 no 3_645
H11B H2 3.4428 no 3_645
H11B H20A 2.9129 no 2_466
H11B H23A 3.0980 no 4_564
H11B H24B 3.2437 no 4_564
H12A C3 3.5316 no 3_645
H12A H2 3.4252 no 3_645
H12A H3 3.0863 no 3_645
H12A H15 3.4517 no 2_466
H12A H17 3.2120 no 1_545
H12A H23A 2.8111 no 4_564
H12A H24B 3.0432 no 4_564
H12B Pt1 3.4441 no 2_566
H12B Cl1 3.4460 no 2_566
H12B Cl2 2.6751 no 2_566
H12B C2 3.2489 no 3_645
H12B C3 3.2995 no 3_645
H12B H2 2.6422 no 3_645
H12B H3 2.7762 no 3_645
H12B H17 3.3651 no 1_545
H14 C23 3.0969 no 2_566
H14 H23A 3.2125 no 2_566
H14 H23B 2.3355 no 2_566
H14 H23C 3.3325 no 2_566
H15 C6 3.3920 no 2_566
H15 C7 3.2484 no 2_566
H15 C8 3.5749 no 2_566
H15 C21 3.5999 no 4_674
H15 H7 3.4543 no 2_566
H15 H12A 3.4517 no 2_566
H15 H21A 3.4429 no 4_674
H15 H21B 2.8898 no 4_674
H15 H23B 2.8902 no 2_566
H15 H24A 3.2907 no 2_566
H15 H24B 3.4648 no 3_656
H16 Cl2 2.9649 no 2_576
H16 C21 3.3083 no 4_674
H16 H3 3.2736 no 3_655
H16 H18 2.9234 no 2_576
H16 H21B 2.3363 no 4_674
H17 Cl2 3.5172 no 2_576
H17 C3 3.5751 no 3_655
H17 C21 3.5063 no 3_656
H17 H3 2.6908 no 3_655
H17 H7 3.0645 no 1_565
H17 H12A 3.2120 no 1_565
H17 H12B 3.3651 no 1_565
H17 H21B 3.4511 no 3_656
H17 H21C 2.7935 no 3_656
H18 H11A 3.1165 no 3_655
H18 H16 2.9234 no 2_476
H18 H21B 3.2911 no 3_656
H18 H21C 3.3188 no 3_656
H19 Cl2 2.8547 no 3_646
H20A C2 3.2935 no 2_566
H20A C3 2.6793 no 2_566
H20A C4 2.7893 no 2_566
H20A C5 3.4622 no 2_566
H20A C11 3.3444 no 2_566
H20A H3 2.8006 no 2_566
H20A H11B 2.9129 no 2_566
H20A H24A 3.4042 no 3_656
H20A H24B 3.2509 no 3_656
H20B C24 2.7551 no 3_656
H20B H24A 2.5924 no 3_656
H20B H24B 2.4176 no 3_656
H20B H24C 2.7974 no 3_656
H20C C2 3.5498 no 2_566
H20C C3 3.5358 no 2_566
H21A C7 3.1498 no 3_656
H21A C8 3.2453 no 3_656
H21A C24 3.3806 no 3_656
H21A H7 2.6394 no 3_656
H21A H8 2.7967 no 3_656
H21A H15 3.4429 no 4_675
H21A H24A 2.5618 no 3_656
H21A H24C 3.4781 no 3_656
H21B Cl2 3.1892 no 3_646
H21B C15 3.2483 no 4_675
H21B C16 2.9733 no 4_675
H21B H7 3.3998 no 3_656
H21B H15 2.8898 no 4_675
H21B H16 2.3363 no 4_675
H21B H17 3.4511 no 3_646
H21B H18 3.2911 no 3_646
H21B H24A 3.3769 no 3_656
H21C C17 2.9382 no 3_646
H21C C18 3.2447 no 3_646
H21C H7 3.0802 no 3_656
H21C H17 2.7935 no 3_646
H21C H18 3.3188 no 3_646
H23A C2 3.3025 no 2_466
H23A C3 3.0869 no 2_466
H23A C4 3.3222 no 2_466
H23A C12 3.5692 no 4_565
H23A C14 3.5958 no 2_466
H23A H3 3.3289 no 2_466
H23A H11B 3.0980 no 4_565
H23A H12A 2.8111 no 4_565
H23A H14 3.2125 no 2_466
H23B C14 2.8767 no 2_466
H23B C15 3.1567 no 2_466
H23B H14 2.3355 no 2_466
H23B H15 2.8902 no 2_466
H23C C3 3.5547 no 2_466
H23C C4 3.1417 no 2_466
H23C C5 3.1228 no 2_466
H23C C6 3.4774 no 2_466
H23C C10 3.5771 no 2_466
H23C C11 3.5703 no 2_466
H23C H11A 3.2306 no 2_466
H23C H14 3.3325 no 2_466
H24A C20 3.3494 no 3_646
H24A C21 3.3243 no 3_646
H24A H15 3.2907 no 2_466
H24A H20A 3.4042 no 3_646
H24A H20B 2.5924 no 3_646
H24A H21A 2.5618 no 3_646
H24A H21B 3.3769 no 3_646
H24B C14 3.4952 no 3_646
H24B C15 3.3282 no 3_646
H24B C20 3.2399 no 3_646
H24B H11B 3.2437 no 4_565
H24B H12A 3.0432 no 4_565
H24B H15 3.4648 no 3_646
H24B H20A 3.2509 no 3_646
H24B H20B 2.4176 no 3_646
H24C C13 3.4222 no 3_646
H24C C14 3.5246 no 3_646
H24C C18 3.5354 no 3_646
H24C H20B 2.7974 no 3_646
H24C H21A 3.4781 no 3_646

loop_
_geom_torsion_atom_site_label_1
_geom_torsion_atom_site_label_2
_geom_torsion_atom_site_label_3
_geom_torsion_atom_site_label_4
_geom_torsion
_geom_torsion_publ_flag
Cl1 Pt1 P9 C9 165.77(8) no
Cl1 Pt1 P9 C19 -73.21(7) no
Cl1 Pt1 P9 C22 45.64(7) no
Cl2 Pt1 P1 C1 -160.09(8) no
Cl2 Pt1 P1 C13 71.66(7) no
P1 Pt1 P9 C9 -10.86(9) no
P1 Pt1 P9 C19 110.16(7) no
P1 Pt1 P9 C22 -131.00(7) no
P9 Pt1 P1 C1 22.36(8) no
P9 Pt1 P1 C13 -105.89(7) no
Pt1 P1 C1 C2 159.4(3) no
Pt1 P1 C1 C10 -23.8(5) no
Pt1 P1 C13 C14 88.4(4) no
Pt1 P1 C13 C18 -89.3(4) no
C1 P1 C13 C14 -46.4(5) no
C1 P1 C13 C18 135.9(4) no
C13 P1 C1 C2 -70.3(4) no
C13 P1 C1 C10 106.6(4) no
Pt1 P9 C9 C8 178.1(3) no
Pt1 P9 C9 C10 -3.9(5) no
Pt1 P9 C19 C20 -67.3(3) no
Pt1 P9 C19 C21 57.4(4) no
Pt1 P9 C22 C23 64.6(3) no
Pt1 P9 C22 C24 -168.7(3) no
C9 P9 C19 C20 62.2(4) no
C9 P9 C19 C21 -173.1(3) no
C19 P9 C9 C8 52.4(4) no
C19 P9 C9 C10 -129.6(4) no
C9 P9 C22 C23 -63.4(4) no
C9 P9 C22 C24 63.3(4) no
C22 P9 C9 C8 -60.9(4) no
C22 P9 C9 C10 117.1(4) no
C19 P9 C22 C23 -173.5(3) no
C19 P9 C22 C24 -46.8(4) no
C22 P9 C19 C20 174.1(3) no
C22 P9 C19 C21 -61.2(4) no
P1 C1 C2 C3 176.0(3) no
P1 C1 C10 C5 -175.1(3) no
P1 C1 C10 C9 4.2(8) no
C2 C1 C10 C5 1.6(7) no
C2 C1 C10 C9 -179.1(5) no
C10 C1 C2 C3 -1.0(8) no
C1 C2 C3 C4 0.1(8) no
C2 C3 C4 C5 0.2(8) no
C2 C3 C4 C11 -177.2(5) no
C3 C4 C5 C6 -177.2(5) no
C3 C4 C5 C10 0.6(8) no
C3 C4 C11 C12 -179.0(5) no
C5 C4 C11 C12 3.5(6) no
C11 C4 C5 C6 0.7(6) no
C11 C4 C5 C10 178.4(4) no
C4 C5 C6 C7 174.7(4) no
C4 C5 C6 C12 -4.7(6) no
C4 C5 C10 C1 -1.4(7) no
C4 C5 C10 C9 179.2(5) no
C6 C5 C10 C1 176.1(4) no
C6 C5 C10 C9 -3.4(7) no
C10 C5 C6 C7 -3.0(7) no
C10 C5 C6 C12 177.5(4) no
C5 C6 C7 C8 4.6(7) no
C5 C6 C12 C11 6.6(5) no
C7 C6 C12 C11 -172.7(5) no
C12 C6 C7 C8 -176.1(5) no
C6 C7 C8 C9 0.2(8) no
C7 C8 C9 P9 171.4(4) no
C7 C8 C9 C10 -6.7(8) no
P9 C9 C10 C1 10.6(8) no
P9 C9 C10 C5 -170.1(3) no
C8 C9 C10 C1 -171.5(5) no
C8 C9 C10 C5 7.9(7) no
C4 C11 C12 C6 -5.9(5) no
P1 C13 C14 C15 -175.2(3) no
P1 C13 C18 C17 175.5(4) no
C14 C13 C18 C17 -2.3(8) no
C18 C13 C14 C15 2.5(8) no
C13 C14 C15 C16 -0.7(8) no
C14 C15 C16 C17 -1.3(9) no
C15 C16 C17 C18 1.5(9) no
C16 C17 C18 C13 0.3(9) no
